data_1563962
loop_
_publ_author_name
'El-Massaoudi, Mohamed'
'Radi, Smaail'
'Mabkhot, Yahia N.'
'Al-Showiman, Salim S.'
'Ghabbour, Hazem A.'
'Ferbinteanu, Marilena'
'Adarsh, N.N.'
'Garcia, Yann'

_publ_section_title
;
 Cu(II) and Mn(II) coordination complexes constructed by C linked
 bispyrazoles: Effect of anions and hydrogen bonding on the self assembly
 process
;
_journal_name_full 'Inorganica Chimica Acta'
_journal_page_first 411
_journal_page_last 419
_journal_paper_doi 10.1016/j.ica.2018.06.041
_journal_volume 482
_journal_year 2018
_chemical_formula_sum 'C20 H25 Cl2 Mn N9'
_chemical_formula_weight 517.33
_space_group_crystal_system triclinic
_space_group_IT_number 2
_space_group_name_Hall '-P 1'
_space_group_name_H-M_alt 'P -1'
_atom_sites_solution_hydrogens geom
_audit_creation_method SHELXL-2016/6
_cell_angle_alpha 87.488(3)
_cell_angle_beta 86.829(2)
_cell_angle_gamma 78.249(2)
_cell_formula_units_Z 4
_cell_length_a 11.8621(7)
_cell_length_b 14.3826(9)
_cell_length_c 15.3271(10)
_cell_measurement_reflns_used 8994
_cell_measurement_temperature 293(2)
_cell_measurement_theta_max 24.999
_cell_measurement_theta_min 2.037
_cell_volume 2554.8(3)
_computing_cell_refinement 'Bruker SAINT'
_computing_data_collection 'Bruker APEX2'
_computing_data_reduction 'Bruker SAINT'
_computing_molecular_graphics 'MERCURY 3.1'
_computing_publication_material 'ORTEP 3v.2'
_computing_structure_refinement 'SHELXL-2016/6 (Sheldrick, 2016)'
_computing_structure_solution 'SHELXT 2014/5 (Sheldrick, 2014)'
_diffrn_ambient_temperature 293(2)
_diffrn_measured_fraction_theta_full 0.999
_diffrn_measured_fraction_theta_max 0.999
_diffrn_measurement_device_type 'Bruker APEX-II CCD'
_diffrn_measurement_method '\f and \w scans'
_diffrn_radiation_type MoK\a
_diffrn_radiation_wavelength 0.71073
_diffrn_reflns_av_R_equivalents 0.1350
_diffrn_reflns_av_unetI/netI 0.0917
_diffrn_reflns_Laue_measured_fraction_full 0.999
_diffrn_reflns_Laue_measured_fraction_max 0.999
_diffrn_reflns_limit_h_max 14
_diffrn_reflns_limit_h_min -14
_diffrn_reflns_limit_k_max 17
_diffrn_reflns_limit_k_min -17
_diffrn_reflns_limit_l_max 18
_diffrn_reflns_limit_l_min -18
_diffrn_reflns_number 66001
_diffrn_reflns_point_group_measured_fraction_full 0.999
_diffrn_reflns_point_group_measured_fraction_max 0.999
_diffrn_reflns_theta_full 24.999
_diffrn_reflns_theta_max 24.999
_diffrn_reflns_theta_min 2.037
_diffrn_source 'fine-focus sealed tube'
_exptl_absorpt_coefficient_mu 0.751
_exptl_crystal_colour pink
_exptl_crystal_density_diffrn 1.345
_exptl_crystal_description plate
_exptl_crystal_F_000 1068
_exptl_crystal_size_max 0.557
_exptl_crystal_size_mid 0.265
_exptl_crystal_size_min 0.187
_refine_diff_density_max 0.901
_refine_diff_density_min -0.348
_refine_diff_density_rms 0.082
_refine_ls_extinction_coef .
_refine_ls_extinction_method none
_refine_ls_goodness_of_fit_ref 0.865
_refine_ls_hydrogen_treatment constr
_refine_ls_matrix_type full
_refine_ls_number_parameters 591
_refine_ls_number_reflns 8994
_refine_ls_number_restraints 0
_refine_ls_restrained_S_all 0.865
_refine_ls_R_factor_all 0.1465
_refine_ls_R_factor_gt 0.0787
_refine_ls_shift/su_max 0.022
_refine_ls_shift/su_mean 0.000
_refine_ls_structure_factor_coef Fsqd
_refine_ls_weighting_details 'w=1/[\s^2^(Fo^2^)+(0.1668P)^2^+12.5199P] where P=(Fo^2^+2Fc^2^)/3'
_refine_ls_weighting_scheme calc
_refine_ls_wR_factor_gt 0.2182
_refine_ls_wR_factor_ref 0.2763
_reflns_Friedel_coverage 0.000
_reflns_Friedel_fraction_full .
_reflns_Friedel_fraction_max .
_reflns_number_gt 5206
_reflns_number_total 8994
_reflns_threshold_expression 'I > 2\s(I)'
_cod_data_source_file 2_FINAL_R1.cif
_cod_data_source_block 2
_cod_database_code 1563962
_shelx_shelxl_version_number 2016/6
_shelx_space_group_comment
;
The symmetry employed for this shelxl refinement is uniquely defined
by the following loop, which should always be used as a source of
symmetry information in preference to the above space-group names.
They are only intended as comments.
;
_shelx_estimated_absorpt_t_min 0.680
_shelx_estimated_absorpt_t_max 0.872

loop_
_space_group_symop_operation_xyz
'x, y, z'
'-x, -y, -z'

loop_
_atom_site_label
_atom_site_type_symbol
_atom_site_fract_x
_atom_site_fract_y
_atom_site_fract_z
_atom_site_U_iso_or_equiv
_atom_site_adp_type
_atom_site_occupancy
_atom_site_site_symmetry_order
_atom_site_calc_flag
_atom_site_refinement_flags_posn
_atom_site_refinement_flags_adp
_atom_site_refinement_flags_occupancy
_atom_site_disorder_assembly
_atom_site_disorder_group
Mn1A Mn 0.82771(9) 0.21651(8) 0.35821(8) 0.0417(3) Uani 1 1 d . . . . .
Cl1A Cl 0.68711(16) 0.10928(14) 0.38021(14) 0.0547(5) Uani 1 1 d . . . . .
Cl2A Cl 0.88026(17) 0.20410(15) 0.20246(13) 0.0543(5) Uani 1 1 d . . . . .
N1A N 1.0933(5) 0.0868(4) 0.3383(5) 0.0532(17) Uani 1 1 d . . . . .
N2A N 1.0012(5) 0.1342(4) 0.3874(4) 0.0471(16) Uani 1 1 d . . . . .
N2B N 0.8912(5) 0.3684(4) 0.3699(4) 0.0475(16) Uani 1 1 d . . . . .
N3B N 0.6756(5) 0.3366(4) 0.3579(4) 0.0466(16) Uani 1 1 d . . . . .
N3A N 0.8441(6) 0.2083(5) 0.5114(4) 0.0531(17) Uani 1 1 d . . . . .
N1B N 0.5598(4) 0.3414(4) 0.3566(4) 0.0446(15) Uani 1 1 d . . . . .
N4B N 0.9865(5) 0.4043(4) 0.3722(5) 0.0507(17) Uani 1 1 d . . . . .
N4A N 0.7812(8) 0.2391(6) 0.5855(6) 0.076(2) Uani 1 1 d . . . . .
C1B C 0.3718(7) 0.4511(7) 0.3688(7) 0.077(3) Uani 1 1 d . . . . .
H1BA H 0.344921 0.395822 0.352973 0.115 Uiso 1 1 calc R U . . .
H1BB H 0.345584 0.502607 0.328086 0.115 Uiso 1 1 calc R U . . .
H1BC H 0.342155 0.468642 0.426617 0.115 Uiso 1 1 calc R U . . .
C1A C 1.2870(7) -0.0142(6) 0.3527(8) 0.086(4) Uani 1 1 d . . . . .
H1AA H 1.311259 -0.070615 0.388256 0.130 Uiso 1 1 calc R U . . .
H1AB H 1.345442 0.023294 0.350146 0.130 Uiso 1 1 calc R U . . .
H1AC H 1.274649 -0.031595 0.294728 0.130 Uiso 1 1 calc R U . . .
C2B C 0.5006(6) 0.4298(5) 0.3668(5) 0.0484(19) Uani 1 1 d . . . . .
C2A C 1.1774(7) 0.0421(5) 0.3914(7) 0.059(2) Uani 1 1 d . . . . .
C3B C 0.5808(6) 0.4856(5) 0.3750(6) 0.051(2) Uani 1 1 d . . . . .
H3B H 0.565908 0.550709 0.383098 0.062 Uiso 1 1 calc R U . . .
C3A C 1.1377(8) 0.0582(6) 0.4750(7) 0.070(3) Uani 1 1 d . . . . .
H3A H 1.175563 0.034457 0.525245 0.084 Uiso 1 1 calc R U . . .
C4B C 0.6872(6) 0.4259(5) 0.3688(5) 0.0416(17) Uani 1 1 d . . . . .
C4A C 1.0281(7) 0.1178(6) 0.4713(6) 0.053(2) Uani 1 1 d . . . . .
C5B C 0.8037(6) 0.4434(5) 0.3731(5) 0.0449(18) Uani 1 1 d . . . . .
C5A C 0.9449(8) 0.1602(6) 0.5382(5) 0.058(2) Uani 1 1 d . . . . .
C6B C 0.8448(7) 0.5266(6) 0.3786(6) 0.062(2) Uani 1 1 d . . . . .
H6B H 0.801321 0.587951 0.382357 0.074 Uiso 1 1 calc R U . . .
C6A C 0.9436(11) 0.1615(9) 0.6298(7) 0.086(3) Uani 1 1 d . . . . .
H6A H 1.002785 0.133020 0.665489 0.103 Uiso 1 1 calc R U . . .
C7B C 0.9631(7) 0.4997(6) 0.3772(6) 0.062(2) Uani 1 1 d . . . . .
C7A C 0.8409(13) 0.2117(10) 0.6555(8) 0.096(4) Uani 1 1 d . . . . .
C8B C 1.0536(8) 0.5582(7) 0.3789(8) 0.092(4) Uani 1 1 d . . . . .
H8BA H 1.101064 0.537641 0.427617 0.138 Uiso 1 1 calc R U . . .
H8BB H 1.017437 0.623905 0.384593 0.138 Uiso 1 1 calc R U . . .
H8BC H 1.100426 0.550764 0.325555 0.138 Uiso 1 1 calc R U . . .
C8A C 0.7937(15) 0.2352(14) 0.7472(9) 0.169(8) Uani 1 1 d . . . . .
H8AA H 0.844784 0.199438 0.788540 0.253 Uiso 1 1 calc R U . . .
H8AB H 0.719013 0.219203 0.755709 0.253 Uiso 1 1 calc R U . . .
H8AC H 0.787125 0.301883 0.755504 0.253 Uiso 1 1 calc R U . . .
C9B C 1.0998(7) 0.3413(7) 0.3694(7) 0.072(3) Uani 1 1 d . . . . .
H9BA H 1.092389 0.279278 0.352778 0.108 Uiso 1 1 calc R U . . .
H9BB H 1.131356 0.336840 0.426119 0.108 Uiso 1 1 calc R U . . .
H9BC H 1.150049 0.366206 0.327496 0.108 Uiso 1 1 calc R U . . .
C9A C 0.6614(10) 0.2883(8) 0.5771(9) 0.107(4) Uani 1 1 d . . . . .
H9AA H 0.659471 0.349947 0.549950 0.161 Uiso 1 1 calc R U . . .
H9AB H 0.623171 0.295074 0.634048 0.161 Uiso 1 1 calc R U . . .
H9AC H 0.622810 0.252051 0.541865 0.161 Uiso 1 1 calc R U . . .
N5A N 0.3621(19) 0.2898(9) 0.5542(10) 0.213(9) Uani 1 1 d . . . . .
C10A C 0.3867(11) 0.2124(9) 0.5389(7) 0.090(3) Uani 1 1 d . . . . .
C11A C 0.4165(10) 0.1153(8) 0.5166(8) 0.091(3) Uani 1 1 d . . . . .
H11A H 0.404472 0.075920 0.567025 0.137 Uiso 1 1 calc R U . . .
H11B H 0.496017 0.100258 0.496642 0.137 Uiso 1 1 calc R U . . .
H11C H 0.368997 0.104193 0.470941 0.137 Uiso 1 1 calc R U . . .
Mn1C Mn 0.34398(9) 0.20899(8) 0.14771(7) 0.0417(3) Uani 1 1 d . . . . .
Cl1C Cl 0.21110(17) 0.09593(15) 0.14177(15) 0.0608(6) Uani 1 1 d . . . . .
Cl2C Cl 0.37466(16) 0.21392(14) 0.30339(13) 0.0481(5) Uani 1 1 d . . . . .
N1D N 0.0718(5) 0.3303(5) 0.1387(4) 0.0489(16) Uani 1 1 d . . . . .
N1C N 0.6041(6) 0.0777(5) 0.1891(5) 0.0579(18) Uani 1 1 d . . . . .
N2D N 0.1880(5) 0.3269(4) 0.1367(4) 0.0463(15) Uani 1 1 d . . . . .
N2C N 0.5246(6) 0.1207(5) 0.1327(4) 0.0530(17) Uani 1 1 d . . . . .
N3D N 0.4025(5) 0.3622(4) 0.1230(4) 0.0484(16) Uani 1 1 d . . . . .
N3C N 0.3964(7) 0.1886(5) -0.0028(4) 0.062(2) Uani 1 1 d . . . . .
N4D N 0.4982(5) 0.4013(5) 0.1207(4) 0.0494(16) Uani 1 1 d . . . . .
N4C N 0.3535(6) 0.2148(5) -0.0809(5) 0.0616(19) Uani 1 1 d . . . . .
C1D C -0.1162(7) 0.4426(7) 0.1296(7) 0.072(3) Uani 1 1 d . . . . .
H1DA H -0.143839 0.386754 0.116522 0.107 Uiso 1 1 calc R U . . .
H1DB H -0.140861 0.491840 0.086394 0.107 Uiso 1 1 calc R U . . .
H1DC H -0.146599 0.463789 0.186298 0.107 Uiso 1 1 calc R U . . .
C1C C 0.7979(8) -0.0281(7) 0.1935(8) 0.086(3) Uani 1 1 d . . . . .
H1CA H 0.843898 -0.073686 0.155388 0.129 Uiso 1 1 calc R U . . .
H1CB H 0.771896 -0.060439 0.244472 0.129 Uiso 1 1 calc R U . . .
H1CC H 0.843388 0.015487 0.210786 0.129 Uiso 1 1 calc R U . . .
C2D C 0.0118(6) 0.4201(6) 0.1290(6) 0.052(2) Uani 1 1 d . . . . .
C2C C 0.6953(7) 0.0258(6) 0.1463(7) 0.064(2) Uani 1 1 d . . . . .
C3D C 0.0908(6) 0.4772(6) 0.1198(6) 0.054(2) Uani 1 1 d . . . . .
H3D H 0.075399 0.542896 0.111483 0.064 Uiso 1 1 calc R U . . .
C3C C 0.6751(7) 0.0334(6) 0.0600(7) 0.062(2) Uani 1 1 d . . . . .
H3C H 0.722800 0.004489 0.014478 0.074 Uiso 1 1 calc R U . . .
C4D C 0.1992(6) 0.4178(5) 0.1252(5) 0.0431(17) Uani 1 1 d . . . . .
C4C C 0.5678(7) 0.0937(6) 0.0537(6) 0.054(2) Uani 1 1 d . . . . .
C5D C 0.3153(6) 0.4367(5) 0.1210(5) 0.0414(17) Uani 1 1 d . . . . .
C5C C 0.5007(7) 0.1314(6) -0.0180(6) 0.055(2) Uani 1 1 d . . . . .
C6D C 0.3540(7) 0.5211(6) 0.1167(5) 0.053(2) Uani 1 1 d . . . . .
H6D H 0.309047 0.582090 0.113647 0.064 Uiso 1 1 calc R U . . .
C6C C 0.5229(10) 0.1236(8) -0.1089(6) 0.079(3) Uani 1 1 d . . . . .
H6C H 0.588763 0.089401 -0.137131 0.094 Uiso 1 1 calc R U . . .
C7D C 0.4716(7) 0.4971(7) 0.1180(6) 0.057(2) Uani 1 1 d . . . . .
C7C C 0.4290(10) 0.1760(8) -0.1472(6) 0.073(3) Uani 1 1 d . . . . .
C8D C 0.5606(8) 0.5558(7) 0.1165(7) 0.076(3) Uani 1 1 d . . . . .
H8DA H 0.616386 0.537086 0.069470 0.114 Uiso 1 1 calc R U . . .
H8DB H 0.598254 0.546922 0.170996 0.114 Uiso 1 1 calc R U . . .
H8DC H 0.525023 0.621563 0.108130 0.114 Uiso 1 1 calc R U . . .
C8C C 0.4009(13) 0.1971(10) -0.2416(7) 0.120(5) Uani 1 1 d . . . . .
H8CA H 0.469970 0.180653 -0.278056 0.180 Uiso 1 1 calc R U . . .
H8CB H 0.368681 0.263580 -0.249810 0.180 Uiso 1 1 calc R U . . .
H8CC H 0.346116 0.160584 -0.257061 0.180 Uiso 1 1 calc R U . . .
C9D C 0.6121(7) 0.3381(7) 0.1232(7) 0.075(3) Uani 1 1 d . . . . .
H9DA H 0.604978 0.279180 0.152824 0.112 Uiso 1 1 calc R U . . .
H9DB H 0.662980 0.367779 0.153879 0.112 Uiso 1 1 calc R U . . .
H9DC H 0.642785 0.325967 0.064623 0.112 Uiso 1 1 calc R U . . .
C9C C 0.2396(10) 0.2732(8) -0.0856(7) 0.089(3) Uani 1 1 d . . . . .
H9CA H 0.235474 0.329941 -0.053806 0.133 Uiso 1 1 calc R U . . .
H9CB H 0.183782 0.238656 -0.060608 0.133 Uiso 1 1 calc R U . . .
H9CC H 0.223585 0.290016 -0.145662 0.133 Uiso 1 1 calc R U . . .
N5C N 0.912(2) 0.2877(12) -0.0663(14) 0.263(13) Uani 1 1 d . . . . .
C10C C 0.9258(16) 0.2156(12) -0.0409(11) 0.131(6) Uani 1 1 d . . . . .
C11C C 0.9447(15) 0.1192(10) -0.0064(9) 0.140(6) Uani 1 1 d . . . . .
H11D H 0.954688 0.076255 -0.053780 0.210 Uiso 1 1 calc R U . . .
H11E H 0.879364 0.110376 0.030512 0.210 Uiso 1 1 calc R U . . .
H11F H 1.012545 0.106608 0.026990 0.210 Uiso 1 1 calc R U . . .

loop_
_atom_site_aniso_label
_atom_site_aniso_U_11
_atom_site_aniso_U_22
_atom_site_aniso_U_33
_atom_site_aniso_U_23
_atom_site_aniso_U_13
_atom_site_aniso_U_12
Mn1A 0.0297(6) 0.0348(6) 0.0576(7) 0.0050(5) -0.0024(5) -0.0005(4)
Cl1A 0.0459(11) 0.0484(12) 0.0723(14) 0.0173(10) -0.0136(9) -0.0163(9)
Cl2A 0.0494(11) 0.0616(13) 0.0532(12) 0.0032(10) 0.0005(9) -0.0159(9)
N1A 0.038(4) 0.038(4) 0.080(5) 0.018(3) -0.011(3) -0.002(3)
N2A 0.040(4) 0.047(4) 0.050(4) 0.005(3) -0.003(3) 0.000(3)
N2B 0.029(3) 0.046(4) 0.069(4) -0.007(3) 0.000(3) -0.010(3)
N3B 0.025(3) 0.036(4) 0.078(5) 0.003(3) 0.000(3) -0.006(3)
N3A 0.057(4) 0.050(4) 0.054(4) -0.002(3) 0.003(3) -0.016(3)
N1B 0.020(3) 0.041(4) 0.071(4) -0.005(3) -0.002(3) -0.001(3)
N4B 0.027(3) 0.043(4) 0.085(5) -0.010(3) 0.002(3) -0.012(3)
N4A 0.093(6) 0.079(6) 0.064(6) -0.013(4) 0.010(5) -0.039(5)
C1B 0.037(5) 0.063(6) 0.131(9) -0.020(6) -0.003(5) -0.010(4)
C1A 0.037(5) 0.043(5) 0.166(11) 0.025(6) -0.004(6) 0.017(4)
C2B 0.031(4) 0.041(4) 0.070(6) -0.004(4) -0.005(3) 0.002(3)
C2A 0.044(5) 0.031(4) 0.100(8) 0.014(4) -0.012(5) -0.001(4)
C3B 0.029(4) 0.034(4) 0.089(6) -0.007(4) -0.007(4) 0.003(3)
C3A 0.056(6) 0.066(6) 0.088(8) 0.037(5) -0.027(5) -0.015(5)
C4B 0.031(4) 0.033(4) 0.059(5) 0.002(3) -0.001(3) -0.004(3)
C4A 0.041(4) 0.050(5) 0.068(6) 0.013(4) -0.009(4) -0.012(4)
C5B 0.030(4) 0.041(4) 0.062(5) 0.000(4) -0.002(3) -0.004(3)
C5A 0.066(6) 0.067(6) 0.051(5) 0.009(4) -0.009(4) -0.035(5)
C6B 0.037(4) 0.033(4) 0.114(8) -0.003(4) 0.006(4) -0.006(3)
C6A 0.093(9) 0.116(9) 0.062(7) 0.004(6) -0.028(6) -0.049(7)
C7B 0.045(5) 0.059(6) 0.088(7) -0.018(5) -0.001(4) -0.019(4)
C7A 0.111(10) 0.120(10) 0.076(8) -0.021(7) 0.004(7) -0.065(9)
C8B 0.053(6) 0.071(7) 0.160(12) -0.008(7) 0.001(6) -0.032(5)
C8A 0.182(17) 0.26(2) 0.082(10) -0.072(12) 0.032(10) -0.074(16)
C9B 0.042(5) 0.064(6) 0.108(8) -0.009(5) -0.002(5) -0.007(4)
C9A 0.090(9) 0.084(8) 0.137(11) -0.020(7) 0.047(8) -0.003(7)
N5A 0.36(3) 0.082(9) 0.164(14) -0.020(9) -0.021(14) 0.050(13)
C10A 0.119(9) 0.083(8) 0.054(6) -0.002(6) -0.004(6) 0.014(7)
C11A 0.094(8) 0.077(8) 0.103(9) -0.006(6) 0.001(7) -0.020(6)
Mn1C 0.0334(6) 0.0400(7) 0.0509(7) -0.0051(5) 0.0016(5) -0.0053(5)
Cl1C 0.0512(12) 0.0580(13) 0.0777(15) -0.0217(11) 0.0145(10) -0.0220(10)
Cl2C 0.0442(10) 0.0497(11) 0.0515(12) -0.0048(9) -0.0012(8) -0.0119(8)
N1D 0.028(3) 0.056(4) 0.063(4) 0.006(3) -0.004(3) -0.009(3)
N1C 0.044(4) 0.048(4) 0.080(5) -0.015(4) 0.001(4) -0.003(3)
N2D 0.033(3) 0.041(4) 0.066(4) 0.003(3) -0.004(3) -0.012(3)
N2C 0.045(4) 0.058(4) 0.053(4) -0.012(3) 0.007(3) -0.005(3)
N3D 0.033(3) 0.051(4) 0.063(4) 0.003(3) 0.002(3) -0.014(3)
N3C 0.084(5) 0.072(5) 0.041(4) -0.005(4) 0.002(4) -0.041(4)
N4D 0.036(3) 0.052(4) 0.064(4) 0.006(3) -0.001(3) -0.018(3)
N4C 0.066(5) 0.060(5) 0.063(5) 0.002(4) -0.006(4) -0.022(4)
C1D 0.033(4) 0.067(6) 0.112(8) 0.026(5) -0.006(5) -0.007(4)
C1C 0.049(6) 0.054(6) 0.148(11) -0.028(6) -0.009(6) 0.011(4)
C2D 0.036(4) 0.048(5) 0.070(6) 0.016(4) -0.003(4) -0.007(4)
C2C 0.043(5) 0.055(5) 0.093(8) -0.025(5) 0.006(5) -0.008(4)
C3D 0.030(4) 0.044(5) 0.084(6) 0.011(4) -0.006(4) -0.002(3)
C3C 0.043(5) 0.058(6) 0.082(7) -0.029(5) 0.020(4) -0.006(4)
C4D 0.040(4) 0.041(4) 0.048(5) 0.005(3) -0.003(3) -0.010(3)
C4C 0.053(5) 0.056(5) 0.058(6) -0.012(4) 0.005(4) -0.019(4)
C5D 0.037(4) 0.043(4) 0.045(4) 0.003(3) 0.001(3) -0.012(3)
C5C 0.050(5) 0.057(5) 0.060(6) -0.022(4) 0.024(4) -0.019(4)
C6D 0.050(5) 0.040(5) 0.071(6) 0.003(4) -0.002(4) -0.017(4)
C6C 0.088(8) 0.094(8) 0.059(6) -0.010(6) 0.016(6) -0.034(6)
C7D 0.052(5) 0.068(6) 0.059(5) 0.000(4) -0.001(4) -0.030(4)
C7C 0.095(8) 0.087(7) 0.046(6) -0.009(5) 0.019(5) -0.049(6)
C8D 0.068(6) 0.077(7) 0.095(8) -0.003(6) 0.003(5) -0.046(5)
C8C 0.165(13) 0.147(12) 0.053(7) 0.003(7) -0.007(7) -0.045(10)
C9D 0.038(5) 0.082(7) 0.105(8) 0.009(6) -0.003(5) -0.016(5)
C9C 0.112(9) 0.095(8) 0.067(7) 0.015(6) -0.027(6) -0.038(7)
N5C 0.42(3) 0.108(12) 0.28(2) 0.066(14) -0.20(2) -0.071(16)
C10C 0.175(15) 0.100(11) 0.128(12) 0.029(10) -0.054(11) -0.045(11)
C11C 0.208(18) 0.098(11) 0.109(11) -0.001(9) 0.014(11) -0.027(11)

loop_
_atom_type_symbol
_atom_type_description
_atom_type_scat_dispersion_real
_atom_type_scat_dispersion_imag
_atom_type_scat_source
C C 0.0033 0.0016 'International Tables Vol C Tables 4.2.6.8 and 6.1.1.4'
H H 0.0000 0.0000 'International Tables Vol C Tables 4.2.6.8 and 6.1.1.4'
N N 0.0061 0.0033 'International Tables Vol C Tables 4.2.6.8 and 6.1.1.4'
Cl Cl 0.1484 0.1585 'International Tables Vol C Tables 4.2.6.8 and 6.1.1.4'
Mn Mn 0.3368 0.7283 'International Tables Vol C Tables 4.2.6.8 and 6.1.1.4'

loop_
_geom_angle_atom_site_label_1
_geom_angle_atom_site_label_2
_geom_angle_atom_site_label_3
_geom_angle
_geom_angle_site_symmetry_1
_geom_angle_site_symmetry_3
N2A Mn1A N3B 159.2(2) . .
N2A Mn1A N3A 71.7(2) . .
N3B Mn1A N3A 95.6(2) . .
N2A Mn1A Cl2A 89.30(17) . .
N3B Mn1A Cl2A 101.43(18) . .
N3A Mn1A Cl2A 160.65(18) . .
N2A Mn1A N2B 91.6(2) . .
N3B Mn1A N2B 70.1(2) . .
N3A Mn1A N2B 83.1(2) . .
Cl2A Mn1A N2B 94.01(16) . .
N2A Mn1A Cl1A 108.49(17) . .
N3B Mn1A Cl1A 86.73(16) . .
N3A Mn1A Cl1A 87.52(17) . .
Cl2A Mn1A Cl1A 102.48(8) . .
N2B Mn1A Cl1A 153.93(15) . .
C2A N1A N2A 110.0(7) . .
C4A N2A N1A 106.5(6) . .
C4A N2A Mn1A 118.5(5) . .
N1A N2A Mn1A 134.8(5) . .
C5B N2B N4B 105.3(6) . .
C5B N2B Mn1A 113.1(4) . .
N4B N2B Mn1A 141.6(5) . .
C4B N3B N1B 105.1(5) . .
C4B N3B Mn1A 121.1(4) . .
N1B N3B Mn1A 133.5(4) . .
C5A N3A N4A 105.6(7) . .
C5A N3A Mn1A 114.6(5) . .
N4A N3A Mn1A 139.8(6) . .
C2B N1B N3B 111.7(6) . .
N2B N4B C7B 112.6(6) . .
N2B N4B C9B 120.1(6) . .
C7B N4B C9B 127.3(7) . .
C7A N4A N3A 110.8(10) . .
C7A N4A C9A 130.9(10) . .
N3A N4A C9A 118.1(9) . .
C2B C1B H1BA 109.5 . .
C2B C1B H1BB 109.5 . .
H1BA C1B H1BB 109.5 . .
C2B C1B H1BC 109.5 . .
H1BA C1B H1BC 109.5 . .
H1BB C1B H1BC 109.5 . .
C2A C1A H1AA 109.5 . .
C2A C1A H1AB 109.5 . .
H1AA C1A H1AB 109.5 . .
C2A C1A H1AC 109.5 . .
H1AA C1A H1AC 109.5 . .
H1AB C1A H1AC 109.5 . .
N1B C2B C3B 106.4(6) . .
N1B C2B C1B 120.8(7) . .
C3B C2B C1B 132.8(7) . .
C3A C2A N1A 107.5(7) . .
C3A C2A C1A 132.6(9) . .
N1A C2A C1A 119.9(9) . .
C4B C3B C2B 106.4(6) . .
C4B C3B H3B 126.8 . .
C2B C3B H3B 126.8 . .
C2A C3A C4A 106.9(8) . .
C2A C3A H3A 126.6 . .
C4A C3A H3A 126.6 . .
N3B C4B C3B 110.3(6) . .
N3B C4B C5B 117.8(6) . .
C3B C4B C5B 131.9(7) . .
N2A C4A C3A 109.0(8) . .
N2A C4A C5A 118.3(7) . .
C3A C4A C5A 132.7(8) . .
N2B C5B C6B 110.4(6) . .
N2B C5B C4B 117.7(6) . .
C6B C5B C4B 131.9(7) . .
N3A C5A C6A 108.8(9) . .
N3A C5A C4A 116.8(7) . .
C6A C5A C4A 134.3(9) . .
C7B C6B C5B 106.0(7) . .
C7B C6B H6B 127.0 . .
C5B C6B H6B 127.0 . .
C7A C6A C5A 106.3(10) . .
C7A C6A H6A 126.8 . .
C5A C6A H6A 126.8 . .
N4B C7B C6B 105.8(7) . .
N4B C7B C8B 123.7(8) . .
C6B C7B C8B 130.5(8) . .
N4A C7A C6A 108.4(11) . .
N4A C7A C8A 122.9(14) . .
C6A C7A C8A 128.7(14) . .
C7B C8B H8BA 109.5 . .
C7B C8B H8BB 109.5 . .
H8BA C8B H8BB 109.5 . .
C7B C8B H8BC 109.5 . .
H8BA C8B H8BC 109.5 . .
H8BB C8B H8BC 109.5 . .
C7A C8A H8AA 109.5 . .
C7A C8A H8AB 109.5 . .
H8AA C8A H8AB 109.5 . .
C7A C8A H8AC 109.5 . .
H8AA C8A H8AC 109.5 . .
H8AB C8A H8AC 109.5 . .
N4B C9B H9BA 109.5 . .
N4B C9B H9BB 109.5 . .
H9BA C9B H9BB 109.5 . .
N4B C9B H9BC 109.5 . .
H9BA C9B H9BC 109.5 . .
H9BB C9B H9BC 109.5 . .
N4A C9A H9AA 109.5 . .
N4A C9A H9AB 109.5 . .
H9AA C9A H9AB 109.5 . .
N4A C9A H9AC 109.5 . .
H9AA C9A H9AC 109.5 . .
H9AB C9A H9AC 109.5 . .
N5A C10A C11A 178.0(14) . .
C10A C11A H11A 109.5 . .
C10A C11A H11B 109.5 . .
H11A C11A H11B 109.5 . .
C10A C11A H11C 109.5 . .
H11A C11A H11C 109.5 . .
H11B C11A H11C 109.5 . .
N2D Mn1C N2C 162.9(2) . .
N2D Mn1C N3C 99.4(3) . .
N2C Mn1C N3C 70.4(3) . .
N2D Mn1C Cl2C 99.73(18) . .
N2C Mn1C Cl2C 87.69(18) . .
N3C Mn1C Cl2C 156.8(2) . .
N2D Mn1C N3D 69.7(2) . .
N2C Mn1C N3D 95.1(2) . .
N3C Mn1C N3D 84.3(2) . .
Cl2C Mn1C N3D 90.08(16) . .
N2D Mn1C Cl1C 87.20(16) . .
N2C Mn1C Cl1C 106.10(18) . .
N3C Mn1C Cl1C 90.38(17) . .
Cl2C Mn1C Cl1C 103.60(8) . .
N3D Mn1C Cl1C 155.00(16) . .
C2D N1D N2D 111.7(6) . .
C2C N1C N2C 110.8(8) . .
C4D N2D N1D 105.0(6) . .
C4D N2D Mn1C 120.8(4) . .
N1D N2D Mn1C 134.3(5) . .
C4C N2C N1C 105.6(7) . .
C4C N2C Mn1C 119.6(6) . .
N1C N2C Mn1C 134.5(5) . .
C5D N3D N4D 104.1(6) . .
C5D N3D Mn1C 114.3(4) . .
N4D N3D Mn1C 140.9(5) . .
N4C N3C C5C 106.6(7) . .
N4C N3C Mn1C 139.7(6) . .
C5C N3C Mn1C 113.7(6) . .
C7D N4D N3D 112.3(6) . .
C7D N4D C9D 128.8(7) . .
N3D N4D C9D 118.9(7) . .
N3C N4C C7C 111.0(8) . .
N3C N4C C9C 119.4(8) . .
C7C N4C C9C 129.5(9) . .
C2D C1D H1DA 109.5 . .
C2D C1D H1DB 109.5 . .
H1DA C1D H1DB 109.5 . .
C2D C1D H1DC 109.5 . .
H1DA C1D H1DC 109.5 . .
H1DB C1D H1DC 109.5 . .
C2C C1C H1CA 109.5 . .
C2C C1C H1CB 109.5 . .
H1CA C1C H1CB 109.5 . .
C2C C1C H1CC 109.5 . .
H1CA C1C H1CC 109.5 . .
H1CB C1C H1CC 109.5 . .
N1D C2D C3D 106.6(6) . .
N1D C2D C1D 122.0(7) . .
C3D C2D C1D 131.3(7) . .
N1C C2C C3C 107.9(8) . .
N1C C2C C1C 121.8(9) . .
C3C C2C C1C 130.3(8) . .
C2D C3D C4D 106.7(7) . .
C2D C3D H3D 126.7 . .
C4D C3D H3D 126.7 . .
C2C C3C C4C 105.4(7) . .
C2C C3C H3C 127.3 . .
C4C C3C H3C 127.3 . .
N2D C4D C3D 110.0(6) . .
N2D C4D C5D 117.6(6) . .
C3D C4D C5D 132.5(7) . .
N2C C4C C3C 110.4(8) . .
N2C C4C C5C 116.6(7) . .
C3C C4C C5C 133.0(8) . .
N3D C5D C6D 111.5(6) . .
N3D C5D C4D 117.4(6) . .
C6D C5D C4D 131.2(7) . .
N3C C5C C6C 109.1(9) . .
N3C C5C C4C 119.2(7) . .
C6C C5C C4C 131.7(9) . .
C7D C6D C5D 106.3(7) . .
C7D C6D H6D 126.8 . .
C5D C6D H6D 126.8 . .
C7C C6C C5C 106.4(9) . .
C7C C6C H6C 126.8 . .
C5C C6C H6C 126.8 . .
N4D C7D C6D 105.8(7) . .
N4D C7D C8D 122.4(8) . .
C6D C7D C8D 131.8(9) . .
C6C C7C N4C 106.9(8) . .
C6C C7C C8C 132.2(10) . .
N4C C7C C8C 120.9(11) . .
C7D C8D H8DA 109.5 . .
C7D C8D H8DB 109.5 . .
H8DA C8D H8DB 109.5 . .
C7D C8D H8DC 109.5 . .
H8DA C8D H8DC 109.5 . .
H8DB C8D H8DC 109.5 . .
C7C C8C H8CA 109.5 . .
C7C C8C H8CB 109.5 . .
H8CA C8C H8CB 109.5 . .
C7C C8C H8CC 109.5 . .
H8CA C8C H8CC 109.5 . .
H8CB C8C H8CC 109.5 . .
N4D C9D H9DA 109.5 . .
N4D C9D H9DB 109.5 . .
H9DA C9D H9DB 109.5 . .
N4D C9D H9DC 109.5 . .
H9DA C9D H9DC 109.5 . .
H9DB C9D H9DC 109.5 . .
N4C C9C H9CA 109.5 . .
N4C C9C H9CB 109.5 . .
H9CA C9C H9CB 109.5 . .
N4C C9C H9CC 109.5 . .
H9CA C9C H9CC 109.5 . .
H9CB C9C H9CC 109.5 . .
N5C C10C C11C 179(2) . .
C10C C11C H11D 109.5 . .
C10C C11C H11E 109.5 . .
H11D C11C H11E 109.5 . .
C10C C11C H11F 109.5 . .
H11D C11C H11F 109.5 . .
H11E C11C H11F 109.5 . .

loop_
_geom_bond_atom_site_label_1
_geom_bond_atom_site_label_2
_geom_bond_distance
_geom_bond_site_symmetry_2
Mn1A N2A 2.214(6) .
Mn1A N3B 2.229(6) .
Mn1A N3A 2.362(7) .
Mn1A Cl2A 2.439(2) .
Mn1A N2B 2.468(6) .
Mn1A Cl1A 2.493(2) .
N1A C2A 1.362(10) .
N1A N2A 1.369(9) .
N2A C4A 1.342(10) .
N2B C5B 1.336(9) .
N2B N4B 1.338(8) .
N3B C4B 1.339(9) .
N3B N1B 1.363(7) .
N3A C5A 1.330(11) .
N3A N4A 1.364(10) .
N1B C2B 1.332(9) .
N4B C7B 1.348(10) .
N4B C9B 1.459(10) .
N4A C7A 1.319(15) .
N4A C9A 1.463(14) .
C1B C2B 1.495(10) .
C1B H1BA 0.9600 .
C1B H1BB 0.9600 .
C1B H1BC 0.9600 .
C1A C2A 1.492(12) .
C1A H1AA 0.9600 .
C1A H1AB 0.9600 .
C1A H1AC 0.9600 .
C2B C3B 1.378(11) .
C2A C3A 1.353(13) .
C3B C4B 1.375(9) .
C3B H3B 0.9300 .
C3A C4A 1.406(12) .
C3A H3A 0.9300 .
C4B C5B 1.460(10) .
C4A C5A 1.447(12) .
C5B C6B 1.388(11) .
C5A C6A 1.405(13) .
C6B C7B 1.376(11) .
C6B H6B 0.9300 .
C6A C7A 1.332(16) .
C6A H6A 0.9300 .
C7B C8B 1.495(12) .
C7A C8A 1.510(17) .
C8B H8BA 0.9600 .
C8B H8BB 0.9600 .
C8B H8BC 0.9600 .
C8A H8AA 0.9600 .
C8A H8AB 0.9600 .
C8A H8AC 0.9600 .
C9B H9BA 0.9600 .
C9B H9BB 0.9600 .
C9B H9BC 0.9600 .
C9A H9AA 0.9600 .
C9A H9AB 0.9600 .
C9A H9AC 0.9600 .
N5A C10A 1.124(15) .
C10A C11A 1.421(15) .
C11A H11A 0.9600 .
C11A H11B 0.9600 .
C11A H11C 0.9600 .
Mn1C N2D 2.249(6) .
Mn1C N2C 2.262(6) .
Mn1C N3C 2.371(7) .
Mn1C Cl2C 2.440(2) .
Mn1C N3D 2.450(6) .
Mn1C Cl1C 2.492(2) .
N1D C2D 1.347(10) .
N1D N2D 1.367(8) .
N1C C2C 1.339(10) .
N1C N2C 1.351(9) .
N2D C4D 1.345(9) .
N2C C4C 1.331(10) .
N3D C5D 1.330(9) .
N3D N4D 1.363(8) .
N3C N4C 1.335(10) .
N3C C5C 1.354(11) .
N4D C7D 1.350(11) .
N4D C9D 1.468(10) .
N4C C7C 1.376(12) .
N4C C9C 1.442(13) .
C1D C2D 1.486(10) .
C1D H1DA 0.9600 .
C1D H1DB 0.9600 .
C1D H1DC 0.9600 .
C1C C2C 1.506(13) .
C1C H1CA 0.9600 .
C1C H1CB 0.9600 .
C1C H1CC 0.9600 .
C2D C3D 1.364(11) .
C2C C3C 1.354(13) .
C3D C4D 1.396(10) .
C3D H3D 0.9300 .
C3C C4C 1.392(12) .
C3C H3C 0.9300 .
C4D C5D 1.455(10) .
C4C C5C 1.417(12) .
C5D C6D 1.379(10) .
C5C C6C 1.408(12) .
C6D C7D 1.369(11) .
C6D H6D 0.9300 .
C6C C7C 1.357(14) .
C6C H6C 0.9300 .
C7D C8D 1.479(11) .
C7C C8C 1.507(14) .
C8D H8DA 0.9600 .
C8D H8DB 0.9600 .
C8D H8DC 0.9600 .
C8C H8CA 0.9600 .
C8C H8CB 0.9600 .
C8C H8CC 0.9600 .
C9D H9DA 0.9600 .
C9D H9DB 0.9600 .
C9D H9DC 0.9600 .
C9C H9CA 0.9600 .
C9C H9CB 0.9600 .
C9C H9CC 0.9600 .
N5C C10C 1.075(17) .
C10C C11C 1.441(19) .
C11C H11D 0.9600 .
C11C H11E 0.9600 .
C11C H11F 0.9600 .

loop_
_geom_torsion_atom_site_label_1
_geom_torsion_atom_site_label_2
_geom_torsion_atom_site_label_3
_geom_torsion_atom_site_label_4
_geom_torsion
_geom_torsion_site_symmetry_1
_geom_torsion_site_symmetry_2
_geom_torsion_site_symmetry_3
_geom_torsion_site_symmetry_4
C2A N1A N2A C4A -0.7(8) . . . .
C2A N1A N2A Mn1A -175.9(5) . . . .
C4B N3B N1B C2B -0.3(9) . . . .
Mn1A N3B N1B C2B 173.0(6) . . . .
C5B N2B N4B C7B 0.4(9) . . . .
Mn1A N2B N4B C7B 178.1(6) . . . .
C5B N2B N4B C9B -179.8(8) . . . .
Mn1A N2B N4B C9B -2.0(13) . . . .
C5A N3A N4A C7A 0.5(10) . . . .
Mn1A N3A N4A C7A -178.7(7) . . . .
C5A N3A N4A C9A -175.1(8) . . . .
Mn1A N3A N4A C9A 5.7(13) . . . .
N3B N1B C2B C3B 0.1(9) . . . .
N3B N1B C2B C1B -179.1(8) . . . .
N2A N1A C2A C3A 2.1(9) . . . .
N2A N1A C2A C1A -179.8(7) . . . .
N1B C2B C3B C4B 0.2(9) . . . .
C1B C2B C3B C4B 179.2(9) . . . .
N1A C2A C3A C4A -2.5(10) . . . .
C1A C2A C3A C4A 179.7(9) . . . .
N1B N3B C4B C3B 0.5(9) . . . .
Mn1A N3B C4B C3B -173.9(5) . . . .
N1B N3B C4B C5B 179.8(6) . . . .
Mn1A N3B C4B C5B 5.4(9) . . . .
C2B C3B C4B N3B -0.4(10) . . . .
C2B C3B C4B C5B -179.7(8) . . . .
N1A N2A C4A C3A -0.9(9) . . . .
Mn1A N2A C4A C3A 175.2(5) . . . .
N1A N2A C4A C5A 180.0(7) . . . .
Mn1A N2A C4A C5A -3.9(9) . . . .
C2A C3A C4A N2A 2.2(10) . . . .
C2A C3A C4A C5A -178.9(9) . . . .
N4B N2B C5B C6B -0.8(9) . . . .
Mn1A N2B C5B C6B -179.3(6) . . . .
N4B N2B C5B C4B 178.1(7) . . . .
Mn1A N2B C5B C4B -0.4(9) . . . .
N3B C4B C5B N2B -3.1(11) . . . .
C3B C4B C5B N2B 176.1(8) . . . .
N3B C4B C5B C6B 175.6(9) . . . .
C3B C4B C5B C6B -5.2(16) . . . .
N4A N3A C5A C6A 0.0(9) . . . .
Mn1A N3A C5A C6A 179.4(6) . . . .
N4A N3A C5A C4A 178.9(7) . . . .
Mn1A N3A C5A C4A -1.7(9) . . . .
N2A C4A C5A N3A 3.7(11) . . . .
C3A C4A C5A N3A -175.2(8) . . . .
N2A C4A C5A C6A -177.7(9) . . . .
C3A C4A C5A C6A 3.4(17) . . . .
N2B C5B C6B C7B 0.9(10) . . . .
C4B C5B C6B C7B -177.8(8) . . . .
N3A C5A C6A C7A -0.4(12) . . . .
C4A C5A C6A C7A -179.1(10) . . . .
N2B N4B C7B C6B 0.2(11) . . . .
C9B N4B C7B C6B -179.6(9) . . . .
N2B N4B C7B C8B -178.7(9) . . . .
C9B N4B C7B C8B 1.4(15) . . . .
C5B C6B C7B N4B -0.7(11) . . . .
C5B C6B C7B C8B 178.2(10) . . . .
N3A N4A C7A C6A -0.7(13) . . . .
C9A N4A C7A C6A 174.1(10) . . . .
N3A N4A C7A C8A -179.9(11) . . . .
C9A N4A C7A C8A -5(2) . . . .
C5A C6A C7A N4A 0.7(13) . . . .
C5A C6A C7A C8A 179.8(13) . . . .
C2D N1D N2D C4D -0.1(9) . . . .
C2D N1D N2D Mn1C -179.9(6) . . . .
C2C N1C N2C C4C 0.6(9) . . . .
C2C N1C N2C Mn1C 174.1(6) . . . .
C5D N3D N4D C7D 0.3(9) . . . .
Mn1C N3D N4D C7D -169.0(6) . . . .
C5D N3D N4D C9D 179.2(7) . . . .
Mn1C N3D N4D C9D 9.8(12) . . . .
C5C N3C N4C C7C -0.5(9) . . . .
Mn1C N3C N4C C7C -178.7(6) . . . .
C5C N3C N4C C9C 177.2(8) . . . .
Mn1C N3C N4C C9C -1.0(12) . . . .
N2D N1D C2D C3D 0.4(10) . . . .
N2D N1D C2D C1D -179.5(8) . . . .
N2C N1C C2C C3C -1.0(10) . . . .
N2C N1C C2C C1C 178.7(8) . . . .
N1D C2D C3D C4D -0.5(10) . . . .
C1D C2D C3D C4D 179.4(9) . . . .
N1C C2C C3C C4C 0.9(10) . . . .
C1C C2C C3C C4C -178.8(9) . . . .
N1D N2D C4D C3D -0.2(9) . . . .
Mn1C N2D C4D C3D 179.6(5) . . . .
N1D N2D C4D C5D 179.6(6) . . . .
Mn1C N2D C4D C5D -0.6(9) . . . .
C2D C3D C4D N2D 0.5(10) . . . .
C2D C3D C4D C5D -179.3(8) . . . .
N1C N2C C4C C3C -0.1(9) . . . .
Mn1C N2C C4C C3C -174.7(5) . . . .
N1C N2C C4C C5C -178.8(7) . . . .
Mn1C N2C C4C C5C 6.6(10) . . . .
C2C C3C C4C N2C -0.5(10) . . . .
C2C C3C C4C C5C 177.9(9) . . . .
N4D N3D C5D C6D 0.6(9) . . . .
Mn1C N3D C5D C6D 173.3(5) . . . .
N4D N3D C5D C4D -178.3(6) . . . .
Mn1C N3D C5D C4D -5.6(8) . . . .
N2D C4D C5D N3D 4.4(10) . . . .
C3D C4D C5D N3D -175.8(8) . . . .
N2D C4D C5D C6D -174.2(8) . . . .
C3D C4D C5D C6D 5.5(15) . . . .
N4C N3C C5C C6C 0.9(9) . . . .
Mn1C N3C C5C C6C 179.6(6) . . . .
N4C N3C C5C C4C 178.9(7) . . . .
Mn1C N3C C5C C4C -2.3(9) . . . .
N2C C4C C5C N3C -2.5(12) . . . .
C3C C4C C5C N3C 179.1(8) . . . .
N2C C4C C5C C6C 175.0(9) . . . .
C3C C4C C5C C6C -3.4(17) . . . .
N3D C5D C6D C7D -1.3(9) . . . .
C4D C5D C6D C7D 177.4(8) . . . .
N3C C5C C6C C7C -1.0(10) . . . .
C4C C5C C6C C7C -178.7(9) . . . .
N3D N4D C7D C6D -1.1(9) . . . .
C9D N4D C7D C6D -179.8(8) . . . .
N3D N4D C7D C8D 179.0(8) . . . .
C9D N4D C7D C8D 0.3(14) . . . .
C5D C6D C7D N4D 1.4(9) . . . .
C5D C6D C7D C8D -178.8(9) . . . .
C5C C6C C7C N4C 0.7(11) . . . .
C5C C6C C7C C8C 178.9(11) . . . .
N3C N4C C7C C6C -0.1(10) . . . .
C9C N4C C7C C6C -177.5(9) . . . .
N3C N4C C7C C8C -178.7(9) . . . .
C9C N4C C7C C8C 4.0(15) . . . .
